data_7231772
loop_
_publ_author_name
'Arjmand, Farukh'
'Afsan, Zeenat'
'Roisnel, Thierry'

_publ_section_title
;
 Design, synthesis and characterization of novel chromone based-copper(ii)
 antitumor agents with N,N-donor ligands: comparative DNA/RNA binding
 profile and cytotoxicity
;
_journal_issue 65
_journal_name_full 'RSC Advances'
_journal_page_first 37375
_journal_paper_doi 10.1039/C8RA06722H
_journal_volume 8
_journal_year 2018
_chemical_compound_source 'synthesis as described'
_chemical_formula_moiety 'C21 H17 Cu N3 O7'
_chemical_formula_sum 'C21 H17 Cu N3 O7'
_chemical_formula_weight 486.92
_chemical_name_systematic
;
 ?
;
_space_group_crystal_system triclinic
_space_group_IT_number 2
_space_group_name_Hall '-P 1'
_space_group_name_H-M_alt 'P -1'
_symmetry_space_group_name_Hall '-P 1'
_symmetry_space_group_name_H-M 'P -1'
_atom_sites_solution_hydrogens geom
_audit_update_record
;
2017-09-16 deposited with the CCDC.
2018-11-06 downloaded from the CCDC.
;
_cell_angle_alpha 89.293(3)
_cell_angle_beta 70.077(3)
_cell_angle_gamma 72.761(3)
_cell_formula_units_Z 2
_cell_length_a 9.2748(7)
_cell_length_b 9.3970(8)
_cell_length_c 12.7651(11)
_cell_measurement_reflns_used 9976
_cell_measurement_temperature 150
_cell_measurement_theta_max 27.49
_cell_measurement_theta_min 2.28
_cell_measurement_wavelength 0.71073
_cell_volume 994.09(14)
_computing_cell_refinement 'APEX3 (Bruker, 2015); SAINT (Bruker, 2014)'
_computing_data_collection 'SAINT (Bruker, 2014)'
_computing_data_reduction 'SAINT (Bruker, 2014)'
_computing_molecular_graphics 'SXGRAPH (Farrugia, 1999), Mercury (CSD, 2016)'
_computing_publication_material 'CRYSCALC (T. Roisnel, local program, 2017)'
_computing_structure_refinement 'SHELXL-2016/6 (Sheldrick, 2016)'
_computing_structure_solution 'SHELXT (Sheldrick, 2015)'
_diffrn_ambient_temperature 150
_diffrn_detector '(CMOS) PHOTON 100'
_diffrn_measured_fraction_theta_full 0.998
_diffrn_measured_fraction_theta_max 0.999
_diffrn_measurement_device_type 'D8 VENTURE Bruker AXS'
_diffrn_measurement_method 'rotation images'
_diffrn_radiation_monochromator 'multilayer monochromator'
_diffrn_radiation_probe x-ray
_diffrn_radiation_source 'Incoatec microfocus sealed tube'
_diffrn_radiation_type MoK\a
_diffrn_radiation_wavelength 0.71073
_diffrn_reflns_av_R_equivalents 0.0286
_diffrn_reflns_av_unetI/netI 0.0206
_diffrn_reflns_limit_h_max 12
_diffrn_reflns_limit_h_min -10
_diffrn_reflns_limit_k_max 12
_diffrn_reflns_limit_k_min -12
_diffrn_reflns_limit_l_max 16
_diffrn_reflns_limit_l_min -16
_diffrn_reflns_number 23356
_diffrn_reflns_theta_full 25.242
_diffrn_reflns_theta_max 27.482
_diffrn_reflns_theta_min 2.911
_exptl_absorpt_coefficient_mu 1.150
_exptl_absorpt_correction_T_max 0.977
_exptl_absorpt_correction_T_min 0.884
_exptl_absorpt_correction_type multi-scan
_exptl_absorpt_process_details
;
  [Sheldrick, G.M. (2014). SADABS Bruker AXS Inc., Madison, Wisconsin, USA]
;
_exptl_crystal_colour blue
_exptl_crystal_density_diffrn 1.627
_exptl_crystal_description board
_exptl_crystal_F_000 498
_exptl_crystal_size_max 0.150
_exptl_crystal_size_mid 0.060
_exptl_crystal_size_min 0.020
_refine_diff_density_max 0.463
_refine_diff_density_min -0.410
_refine_diff_density_rms 0.056
_refine_ls_extinction_method none
_refine_ls_goodness_of_fit_ref 1.055
_refine_ls_hydrogen_treatment constr
_refine_ls_matrix_type full
_refine_ls_number_parameters 290
_refine_ls_number_reflns 4558
_refine_ls_number_restraints 0
_refine_ls_restrained_S_all 1.055
_refine_ls_R_factor_all 0.0313
_refine_ls_R_factor_gt 0.0254
_refine_ls_shift/su_max 0.005
_refine_ls_shift/su_mean 0.001
_refine_ls_structure_factor_coef Fsqd
_refine_ls_weighting_details 'w=1/[\s^2^(Fo^2^)+(0.0311P)^2^+0.6124P] where P=(Fo^2^+2Fc^2^)/3'
_refine_ls_weighting_scheme calc
_refine_ls_wR_factor_gt 0.0651
_refine_ls_wR_factor_ref 0.0679
_reflns_Friedel_coverage 0.000
_reflns_number_gt 4060
_reflns_number_total 4558
_reflns_threshold_expression >2sigma(I)
_cod_data_source_file c8ra06722h2.cif
_cod_data_source_block ZA14
_cod_database_code 7231772

loop_
_space_group_symop_operation_xyz
'x, y, z'
'-x, -y, -z'

loop_
_atom_site_label
_atom_site_type_symbol
_atom_site_fract_x
_atom_site_fract_y
_atom_site_fract_z
_atom_site_U_iso_or_equiv
_atom_site_adp_type
_atom_site_occupancy
_atom_site_site_symmetry_order
_atom_site_calc_flag
_atom_site_refinement_flags_posn
_atom_site_refinement_flags_adp
Cu1 Cu 0.62884(2) 0.64809(2) 0.52419(2) 0.01762(7) Uani 1 1 d . .
N1 N 0.42922(17) 0.63230(15) 0.64229(11) 0.0211(3) Uani 1 1 d . .
C2 C 0.2831(2) 0.7352(2) 0.67394(15) 0.0267(4) Uani 1 1 d . .
H2 H 0.267493 0.819957 0.632958 0.032 Uiso 1 1 calc R U
C3 C 0.1543(2) 0.7224(2) 0.76405(16) 0.0323(4) Uani 1 1 d . .
H3 H 0.051159 0.795812 0.783876 0.039 Uiso 1 1 calc R U
C4 C 0.1790(2) 0.6002(2) 0.82463(16) 0.0329(4) Uani 1 1 d . .
H4 H 0.093055 0.589719 0.887796 0.039 Uiso 1 1 calc R U
C5 C 0.3295(2) 0.4933(2) 0.79297(15) 0.0285(4) Uani 1 1 d . .
H5 H 0.348053 0.409141 0.834144 0.034 Uiso 1 1 calc R U
C6 C 0.4529(2) 0.51104(18) 0.70010(14) 0.0216(3) Uani 1 1 d . .
C7 C 0.6167(2) 0.40310(18) 0.65562(13) 0.0208(3) Uani 1 1 d . .
C8 C 0.6631(2) 0.2649(2) 0.69577(15) 0.0272(4) Uani 1 1 d . .
H8 H 0.588988 0.236333 0.757674 0.033 Uiso 1 1 calc R U
C9 C 0.8187(2) 0.1695(2) 0.64426(16) 0.0303(4) Uani 1 1 d . .
H9 H 0.851834 0.074012 0.669670 0.036 Uiso 1 1 calc R U
C10 C 0.9253(2) 0.21453(19) 0.55553(16) 0.0278(4) Uani 1 1 d . .
H10 H 1.032612 0.150782 0.519365 0.033 Uiso 1 1 calc R U
C11 C 0.8727(2) 0.35464(19) 0.52030(14) 0.0234(3) Uani 1 1 d . .
H11 H 0.946134 0.386448 0.460070 0.028 Uiso 1 1 calc R U
O21 O 0.81755(13) 0.62562(12) 0.39110(9) 0.0194(2) Uani 1 1 d . .
C22 C 0.82578(19) 0.71087(16) 0.31182(12) 0.0168(3) Uani 1 1 d . .
N12 N 0.72178(17) 0.44631(15) 0.56851(11) 0.0199(3) Uani 1 1 d . .
C23 C 0.98067(19) 0.68185(17) 0.21925(13) 0.0183(3) Uani 1 1 d . .
C24 C 1.1101(2) 0.55219(19) 0.20588(14) 0.0239(3) Uani 1 1 d . .
H24 H 1.096161 0.475854 0.254272 0.029 Uiso 1 1 calc R U
C25 C 1.2583(2) 0.5339(2) 0.12293(16) 0.0308(4) Uani 1 1 d . .
H25 H 1.345430 0.444946 0.113636 0.037 Uiso 1 1 calc R U
C26 C 1.2788(2) 0.6469(2) 0.05313(16) 0.0343(4) Uani 1 1 d . .
H26 H 1.381297 0.635356 -0.002710 0.041 Uiso 1 1 calc R U
C27 C 1.1524(2) 0.7758(2) 0.06374(15) 0.0294(4) Uani 1 1 d . .
H27 H 1.167735 0.852081 0.015589 0.035 Uiso 1 1 calc R U
C28 C 1.0032(2) 0.79228(18) 0.14532(13) 0.0208(3) Uani 1 1 d . .
O29 O 0.88211(14) 0.92197(13) 0.15338(10) 0.0239(2) Uani 1 1 d . .
C30 C 0.72206(19) 0.91033(17) 0.20128(13) 0.0200(3) Uani 1 1 d . .
H30 H 0.642085 1.013007 0.217671 0.024 Uiso 1 1 calc R U
C31 C 0.69863(19) 0.83471(17) 0.30738(13) 0.0181(3) Uani 1 1 d . .
C32 C 0.54863(19) 0.88393(17) 0.39181(13) 0.0199(3) Uani 1 1 d . .
H32 H 0.472519 0.969858 0.380228 0.024 Uiso 1 1 calc R U
O33 O 0.50194(14) 0.82657(13) 0.48300(9) 0.0232(2) Uani 1 1 d . .
O34 O 0.69233(15) 0.82546(13) 0.12553(9) 0.0231(2) Uani 1 1 d . .
C35 C 0.6955(3) 0.8918(2) 0.02320(16) 0.0341(4) Uani 1 1 d . .
H35A H 0.624662 0.995719 0.040491 0.051 Uiso 1 1 calc R U
H35B H 0.657863 0.835252 -0.020271 0.051 Uiso 1 1 calc R U
H35C H 0.805967 0.889610 -0.020486 0.051 Uiso 1 1 calc R U
N41 N 0.69178(18) 0.80002(15) 0.72014(12) 0.0229(3) Uani 1 1 d . .
O42 O 0.73207(16) 0.77405(15) 0.61545(11) 0.0312(3) Uani 1 1 d . .
O43 O 0.7732(2) 0.8559(2) 0.75550(13) 0.0556(5) Uani 1 1 d . .
O44 O 0.57288(16) 0.76898(17) 0.78465(11) 0.0362(3) Uani 1 1 d . .

loop_
_atom_site_aniso_label
_atom_site_aniso_U_11
_atom_site_aniso_U_22
_atom_site_aniso_U_33
_atom_site_aniso_U_23
_atom_site_aniso_U_13
_atom_site_aniso_U_12
Cu1 0.01850(10) 0.01882(10) 0.01500(10) 0.00283(7) -0.00610(7) -0.00485(7)
N1 0.0230(7) 0.0237(7) 0.0197(7) 0.0012(5) -0.0088(5) -0.0100(6)
C2 0.0234(8) 0.0293(9) 0.0265(9) -0.0012(7) -0.0069(7) -0.0091(7)
C3 0.0248(9) 0.0355(10) 0.0321(10) -0.0077(8) -0.0023(7) -0.0116(8)
C4 0.0331(10) 0.0380(10) 0.0270(9) -0.0050(8) 0.0001(8) -0.0225(8)
C5 0.0385(10) 0.0296(9) 0.0221(8) 0.0017(7) -0.0072(7) -0.0215(8)
C6 0.0288(8) 0.0237(8) 0.0193(8) 0.0008(6) -0.0102(7) -0.0160(7)
C7 0.0289(8) 0.0231(8) 0.0191(8) 0.0038(6) -0.0133(7) -0.0148(7)
C8 0.0368(10) 0.0280(9) 0.0276(9) 0.0103(7) -0.0171(8) -0.0191(8)
C9 0.0419(11) 0.0229(8) 0.0381(10) 0.0119(7) -0.0252(9) -0.0146(8)
C10 0.0309(9) 0.0227(8) 0.0338(10) 0.0046(7) -0.0178(8) -0.0067(7)
C11 0.0267(8) 0.0237(8) 0.0225(8) 0.0040(6) -0.0117(7) -0.0085(7)
O21 0.0204(5) 0.0185(5) 0.0163(5) 0.0037(4) -0.0066(4) -0.0019(4)
C22 0.0201(7) 0.0151(7) 0.0155(7) -0.0003(5) -0.0072(6) -0.0046(6)
N12 0.0247(7) 0.0208(6) 0.0175(6) 0.0033(5) -0.0100(5) -0.0085(5)
C23 0.0186(7) 0.0192(7) 0.0174(7) -0.0007(6) -0.0069(6) -0.0053(6)
C24 0.0217(8) 0.0249(8) 0.0227(8) 0.0002(6) -0.0082(7) -0.0032(6)
C25 0.0187(8) 0.0373(10) 0.0283(9) -0.0042(8) -0.0057(7) 0.0003(7)
C26 0.0210(9) 0.0511(12) 0.0266(9) -0.0022(8) -0.0014(7) -0.0133(8)
C27 0.0285(9) 0.0366(10) 0.0259(9) 0.0053(7) -0.0069(7) -0.0175(8)
C28 0.0231(8) 0.0219(8) 0.0196(8) 0.0007(6) -0.0081(6) -0.0092(6)
O29 0.0252(6) 0.0188(5) 0.0288(6) 0.0066(5) -0.0082(5) -0.0099(5)
C30 0.0222(8) 0.0171(7) 0.0200(8) 0.0037(6) -0.0080(6) -0.0044(6)
C31 0.0219(8) 0.0156(7) 0.0169(7) 0.0013(6) -0.0084(6) -0.0042(6)
C32 0.0229(8) 0.0166(7) 0.0197(8) 0.0005(6) -0.0108(6) -0.0019(6)
O33 0.0217(6) 0.0234(6) 0.0181(6) 0.0020(4) -0.0046(5) -0.0007(5)
O34 0.0323(6) 0.0240(6) 0.0187(6) 0.0086(4) -0.0135(5) -0.0120(5)
C35 0.0487(12) 0.0376(10) 0.0235(9) 0.0147(8) -0.0199(8) -0.0163(9)
N41 0.0303(8) 0.0158(6) 0.0262(7) 0.0045(5) -0.0178(6) -0.0032(5)
O42 0.0369(7) 0.0384(7) 0.0226(6) -0.0018(5) -0.0111(5) -0.0170(6)
O43 0.0888(13) 0.0783(12) 0.0396(9) 0.0207(8) -0.0414(9) -0.0618(11)
O44 0.0286(7) 0.0456(8) 0.0298(7) 0.0005(6) -0.0060(6) -0.0103(6)

loop_
_atom_type_symbol
_atom_type_description
_atom_type_scat_dispersion_real
_atom_type_scat_dispersion_imag
_atom_type_scat_source
C C 0.0033 0.0016 'International Tables Vol C Tables 4.2.6.8 and 6.1.1.4'
H H 0.0000 0.0000 'International Tables Vol C Tables 4.2.6.8 and 6.1.1.4'
Cu Cu 0.3201 1.2651 'International Tables Vol C Tables 4.2.6.8 and 6.1.1.4'
N N 0.0061 0.0033 'International Tables Vol C Tables 4.2.6.8 and 6.1.1.4'
O O 0.0106 0.0060 'International Tables Vol C Tables 4.2.6.8 and 6.1.1.4'

loop_
_geom_angle_atom_site_label_1
_geom_angle_atom_site_label_2
_geom_angle_atom_site_label_3
_geom_angle
O33 Cu1 O21 93.74(5)
O33 Cu1 N1 89.58(5)
O21 Cu1 N1 166.64(5)
O33 Cu1 N12 167.75(5)
O21 Cu1 N12 93.15(5)
N1 Cu1 N12 81.48(6)
O33 Cu1 O42 94.12(5)
O21 Cu1 O42 88.52(5)
N1 Cu1 O42 104.16(5)
N12 Cu1 O42 96.18(5)
C2 N1 C6 119.32(15)
C2 N1 Cu1 125.99(12)
C6 N1 Cu1 114.40(11)
N1 C2 C3 122.39(18)
N1 C2 H2 118.8
C3 C2 H2 118.8
C2 C3 C4 118.38(18)
C2 C3 H3 120.8
C4 C3 H3 120.8
C5 C4 C3 119.79(17)
C5 C4 H4 120.1
C3 C4 H4 120.1
C4 C5 C6 118.95(17)
C4 C5 H5 120.5
C6 C5 H5 120.5
N1 C6 C5 121.14(16)
N1 C6 C7 114.57(14)
C5 C6 C7 124.29(16)
N12 C7 C8 121.10(16)
N12 C7 C6 114.77(14)
C8 C7 C6 124.11(15)
C9 C8 C7 119.12(17)
C9 C8 H8 120.4
C7 C8 H8 120.4
C10 C9 C8 119.44(16)
C10 C9 H9 120.3
C8 C9 H9 120.3
C9 C10 C11 118.77(17)
C9 C10 H10 120.6
C11 C10 H10 120.6
N12 C11 C10 122.09(16)
N12 C11 H11 119.0
C10 C11 H11 119.0
C22 O21 Cu1 125.30(10)
O21 C22 C31 125.17(14)
O21 C22 C23 118.23(14)
C31 C22 C23 116.58(14)
C11 N12 C7 119.47(14)
C11 N12 Cu1 126.26(11)
C7 N12 Cu1 114.26(11)
C24 C23 C28 118.70(15)
C24 C23 C22 122.25(15)
C28 C23 C22 118.94(14)
C25 C24 C23 120.67(17)
C25 C24 H24 119.7
C23 C24 H24 119.7
C24 C25 C26 119.46(17)
C24 C25 H25 120.3
C26 C25 H25 120.3
C27 C26 C25 121.09(17)
C27 C26 H26 119.5
C25 C26 H26 119.5
C26 C27 C28 119.28(17)
C26 C27 H27 120.4
C28 C27 H27 120.4
O29 C28 C27 117.27(15)
O29 C28 C23 121.94(14)
C27 C28 C23 120.74(16)
C28 O29 C30 114.67(12)
O34 C30 O29 110.02(13)
O34 C30 C31 107.48(12)
O29 C30 C31 112.07(13)
O34 C30 H30 109.1
O29 C30 H30 109.1
C31 C30 H30 109.1
C32 C31 C22 123.84(14)
C32 C31 C30 117.89(14)
C22 C31 C30 118.08(14)
O33 C32 C31 127.01(15)
O33 C32 H32 116.5
C31 C32 H32 116.5
C32 O33 Cu1 124.82(10)
C30 O34 C35 113.94(13)
O34 C35 H35A 109.5
O34 C35 H35B 109.5
H35A C35 H35B 109.5
O34 C35 H35C 109.5
H35A C35 H35C 109.5
H35B C35 H35C 109.5
O43 N41 O44 121.66(16)
O43 N41 O42 118.40(16)
O44 N41 O42 119.94(14)
N41 O42 Cu1 127.29(11)

loop_
_geom_bond_atom_site_label_1
_geom_bond_atom_site_label_2
_geom_bond_distance
Cu1 O33 1.9247(12)
Cu1 O21 1.9385(11)
Cu1 N1 1.9944(14)
Cu1 N12 1.9989(14)
Cu1 O42 2.2673(13)
N1 C2 1.339(2)
N1 C6 1.354(2)
C2 C3 1.382(3)
C2 H2 0.9500
C3 C4 1.383(3)
C3 H3 0.9500
C4 C5 1.384(3)
C4 H4 0.9500
C5 C6 1.388(2)
C5 H5 0.9500
C6 C7 1.474(2)
C7 N12 1.355(2)
C7 C8 1.392(2)
C8 C9 1.386(3)
C8 H8 0.9500
C9 C10 1.383(3)
C9 H9 0.9500
C10 C11 1.389(2)
C10 H10 0.9500
C11 N12 1.338(2)
C11 H11 0.9500
O21 C22 1.2788(18)
C22 C31 1.407(2)
C22 C23 1.467(2)
C23 C24 1.398(2)
C23 C28 1.408(2)
C24 C25 1.383(2)
C24 H24 0.9500
C25 C26 1.392(3)
C25 H25 0.9500
C26 C27 1.383(3)
C26 H26 0.9500
C27 C28 1.385(2)
C27 H27 0.9500
C28 O29 1.368(2)
O29 C30 1.437(2)
C30 O34 1.4065(19)
C30 C31 1.501(2)
C30 H30 1.0000
C31 C32 1.386(2)
C32 O33 1.270(2)
C32 H32 0.9500
O34 C35 1.435(2)
C35 H35A 0.9800
C35 H35B 0.9800
C35 H35C 0.9800
N41 O43 1.234(2)
N41 O44 1.243(2)
N41 O42 1.2645(19)

loop_
_geom_torsion_atom_site_label_1
_geom_torsion_atom_site_label_2
_geom_torsion_atom_site_label_3
_geom_torsion_atom_site_label_4
_geom_torsion
C6 N1 C2 C3 0.0(3)
Cu1 N1 C2 C3 -173.47(13)
N1 C2 C3 C4 1.4(3)
C2 C3 C4 C5 -1.2(3)
C3 C4 C5 C6 -0.3(3)
C2 N1 C6 C5 -1.5(2)
Cu1 N1 C6 C5 172.68(12)
C2 N1 C6 C7 178.13(14)
Cu1 N1 C6 C7 -7.70(17)
C4 C5 C6 N1 1.6(2)
C4 C5 C6 C7 -177.95(15)
N1 C6 C7 N12 4.3(2)
C5 C6 C7 N12 -176.07(15)
N1 C6 C7 C8 -173.99(15)
C5 C6 C7 C8 5.6(3)
N12 C7 C8 C9 -1.0(2)
C6 C7 C8 C9 177.19(15)
C7 C8 C9 C10 1.1(3)
C8 C9 C10 C11 -0.2(3)
C9 C10 C11 N12 -0.9(3)
Cu1 O21 C22 C31 -0.6(2)
Cu1 O21 C22 C23 177.29(10)
C10 C11 N12 C7 1.0(2)
C10 C11 N12 Cu1 -178.51(12)
C8 C7 N12 C11 -0.1(2)
C6 C7 N12 C11 -178.42(14)
C8 C7 N12 Cu1 179.53(12)
C6 C7 N12 Cu1 1.16(17)
O21 C22 C23 C24 10.4(2)
C31 C22 C23 C24 -171.57(15)
O21 C22 C23 C28 -165.64(14)
C31 C22 C23 C28 12.4(2)
C28 C23 C24 C25 1.1(2)
C22 C23 C24 C25 -174.87(15)
C23 C24 C25 C26 0.8(3)
C24 C25 C26 C27 -1.5(3)
C25 C26 C27 C28 0.1(3)
C26 C27 C28 O29 179.49(16)
C26 C27 C28 C23 1.9(3)
C24 C23 C28 O29 -179.98(14)
C22 C23 C28 O29 -3.8(2)
C24 C23 C28 C27 -2.5(2)
C22 C23 C28 C27 173.60(15)
C27 C28 O29 C30 154.78(15)
C23 C28 O29 C30 -27.7(2)
C28 O29 C30 O34 -71.34(16)
C28 O29 C30 C31 48.17(18)
O21 C22 C31 C32 2.8(3)
C23 C22 C31 C32 -175.11(14)
O21 C22 C31 C30 -172.02(14)
C23 C22 C31 C30 10.1(2)
O34 C30 C31 C32 -94.25(16)
O29 C30 C31 C32 144.76(14)
O34 C30 C31 C22 80.89(17)
O29 C30 C31 C22 -40.10(19)
C22 C31 C32 O33 -1.0(3)
C30 C31 C32 O33 173.82(15)
C31 C32 O33 Cu1 -2.7(2)
O29 C30 O34 C35 -63.22(17)
C31 C30 O34 C35 174.51(14)
O43 N41 O42 Cu1 172.04(14)
O44 N41 O42 Cu1 -7.8(2)
